data_2240861
loop_
_publ_author_name
'Viswanathan, Vijayan'
'Rao, Naga Siva'
'Raghunathan, Raghavachary'
'Velmurugan, Devadasan'

_publ_section_title
;
 Crystal structures of two triazola-dioxola-benzenacyclononaphanes
;
_journal_coeditor_code SU5103
_journal_issue 7
_journal_name_full 'Acta Crystallographica Section E'
_journal_page_first 827
_journal_page_last 831
_journal_paper_doi 10.1107/S205698901501141X
_journal_volume 71
_journal_year 2015
_chemical_formula_iupac 'C25 H29 Br N5 O7'
_chemical_formula_moiety 'C25 H29 Br N5 O7'
_chemical_formula_sum 'C25 H29 Br N5 O7'
_chemical_formula_weight 591.44
_chemical_name_systematic
(<i>Z</i>)-1^5^-Bromo-3^2^,3^2^-dimethyl-2^1^-nitro-2^2^,2^3^,2^5^,2^6^,2^7^,2^7a^,3^3a^,3^5^,3^6^,3^6a^-decahydro-2^1^<i>H</i>,6^1^<i>H</i>-4,9-dioxa-2(3,2)-pyrrolizina-6(4,1)-triazola-3(5,6)-furo[2,3-<i>d</i>][1,3]dioxola-1(1,2)-benzenacyclononaphane
_space_group_crystal_system monoclinic
_space_group_IT_number 4
_space_group_name_Hall 'P 2yb'
_space_group_name_H-M_alt 'P 1 21 1'
_symmetry_space_group_name_Hall 'P 2yb'
_symmetry_space_group_name_H-M 'P 1 21 1'
_atom_sites_solution_hydrogens geom
_audit_creation_method SHELXL-2014/6
_cell_angle_alpha 90
_cell_angle_beta 99.903(5)
_cell_angle_gamma 90
_cell_formula_units_Z 2
_cell_length_a 9.913(5)
_cell_length_b 11.414(5)
_cell_length_c 12.144(5)
_cell_measurement_reflns_used 6278
_cell_measurement_temperature 293(2)
_cell_measurement_theta_max 28.38
_cell_measurement_theta_min 1.70
_cell_volume 1353.6(11)
_computing_cell_refinement
;
SAINT (Bruker, 2008)
;
_computing_data_collection
;
APEX2 (Bruker, 2008)
;
_computing_data_reduction
;
SAINT (Bruker, 2008)
;
_computing_molecular_graphics
;
PLATON (Spek, 2009) and Mercury (Macrae <i>et al.</i>,  2008)
;
_computing_publication_material
;
SHELXL2014 (Sheldrick, 2015) and PLATON (Spek, 2009)
;
_computing_structure_refinement
;
SHELXL2014 (Sheldrick, 2015)
;
_computing_structure_solution
;
SHELXS97 (Sheldrick, 2008)
;
_diffrn_ambient_temperature 293(2)
_diffrn_measured_fraction_theta_full 1.000
_diffrn_measured_fraction_theta_max 0.987
_diffrn_measurement_device_type 'Bruker SMART APEXII area-detector'
_diffrn_measurement_method '\w and \f scans'
_diffrn_radiation_monochromator graphite
_diffrn_radiation_source 'fine-focus sealed tube'
_diffrn_radiation_type MoK\a
_diffrn_radiation_wavelength 0.71073
_diffrn_reflns_av_R_equivalents 0.0400
_diffrn_reflns_av_sigmaI/netI 0.0922
_diffrn_reflns_limit_h_max 13
_diffrn_reflns_limit_h_min -12
_diffrn_reflns_limit_k_max 15
_diffrn_reflns_limit_k_min -14
_diffrn_reflns_limit_l_max 16
_diffrn_reflns_limit_l_min -16
_diffrn_reflns_number 12444
_diffrn_reflns_theta_full 25.242
_diffrn_reflns_theta_max 28.378
_diffrn_reflns_theta_min 1.702
_exptl_absorpt_coefficient_mu 1.571
_exptl_absorpt_correction_T_max 0.8587
_exptl_absorpt_correction_T_min 0.7441
_exptl_absorpt_correction_type multi-scan
_exptl_absorpt_process_details
;
(<i>SADABS</i>; Bruker, 2008)
;
_exptl_crystal_colour colourless
_exptl_crystal_density_diffrn 1.451
_exptl_crystal_description block
_exptl_crystal_F_000 610
_exptl_crystal_size_max 0.20
_exptl_crystal_size_mid 0.15
_exptl_crystal_size_min 0.10
_refine_diff_density_max 0.575
_refine_diff_density_min -0.458
_refine_ls_abs_structure_details
;
 Refined as an inversion twin.
;
_refine_ls_abs_structure_Flack -0.007(11)
_refine_ls_extinction_method none
_refine_ls_goodness_of_fit_ref 0.954
_refine_ls_hydrogen_treatment constr
_refine_ls_matrix_type full
_refine_ls_number_parameters 346
_refine_ls_number_reflns 6278
_refine_ls_number_restraints 1
_refine_ls_restrained_S_all 0.953
_refine_ls_R_factor_all 0.0999
_refine_ls_R_factor_gt 0.0437
_refine_ls_shift/su_max 0.000
_refine_ls_shift/su_mean 0.000
_refine_ls_structure_factor_coef Fsqd
_refine_ls_weighting_details 'w=1/[\s^2^(Fo^2^)+(0.0281P)^2^] where P=(Fo^2^+2Fc^2^)/3'
_refine_ls_weighting_scheme calc
_refine_ls_wR_factor_gt 0.0881
_refine_ls_wR_factor_ref 0.1051
_reflns_number_gt 3587
_reflns_number_total 6278
_reflns_threshold_expression 'I > 2\s(I)'
_cod_data_source_file su5103sup1.cif
_cod_data_source_block I
_cod_database_code 2240861
_shelx_space_group_comment
;
The symmetry employed for this shelxl refinement is uniquely defined
by the following loop, which should always be used as a source of
symmetry information in preference to the above space-group names.
They are only intended as comments.
;
_shelxl_version_number 2014/6

loop_
_space_group_symop_operation_xyz
'x, y, z'
'-x, y+1/2, -z'

loop_
_atom_site_type_symbol
_atom_site_label
_atom_site_fract_x
_atom_site_fract_y
_atom_site_fract_z
_atom_site_U_iso_or_equiv
_atom_site_adp_type
_atom_site_calc_flag
_atom_site_occupancy
Br Br1 0.67368(6) -0.19346(6) 0.79878(5) 0.0761(2) Uani d 1
O O1 0.1833(5) 0.4138(4) 0.6920(4) 0.0819(13) Uani d 1
O O2 0.0613(5) 0.4254(4) 0.8212(5) 0.0979(16) Uani d 1
O O3 0.2313(4) 0.0525(3) 0.9095(3) 0.0615(10) Uani d 1
O O4 0.2390(5) -0.1342(4) 0.9764(4) 0.0874(14) Uani d 1
O O5 0.0701(3) -0.1835(4) 0.8366(3) 0.0654(9) Uani d 1
O O6 -0.0509(3) 0.1090(3) 0.7772(3) 0.0521(9) Uani d 1
O O7 0.2747(4) 0.1097(3) 0.4964(3) 0.0565(9) Uani d 1
N N1 0.4472(4) 0.2353(4) 0.8095(3) 0.0452(10) Uani d 1
N N2 0.1474(5) 0.3774(4) 0.7764(5) 0.0640(14) Uani d 1
N N3 -0.0839(5) 0.2712(4) 0.5621(4) 0.0660(13) Uani d 1
N N4 -0.0173(5) 0.2785(4) 0.4772(4) 0.0655(12) Uani d 1
N N5 -0.0008(4) 0.1692(4) 0.4422(4) 0.0550(11) Uani d 1
C C1 0.3678(5) 0.0384(4) 0.5593(4) 0.0477(12) Uani d 1
C C2 0.4117(6) -0.0673(6) 0.5232(5) 0.0692(17) Uani d 1
H H2 0.3791 -0.0924 0.4506 0.083 Uiso calc 1
C C3 0.5033(6) -0.1362(5) 0.5932(5) 0.0659(16) Uani d 1
H H3 0.5325 -0.2075 0.5685 0.079 Uiso calc 1
C C4 0.5503(5) -0.0981(5) 0.6990(5) 0.0521(13) Uani d 1
C C5 0.5094(4) 0.0081(4) 0.7364(4) 0.0440(12) Uani d 1
H H5 0.5448 0.0330 0.8085 0.053 Uiso calc 1
C C6 0.4170(4) 0.0775(4) 0.6685(4) 0.0400(11) Uani d 1
C C7 0.3603(4) 0.1881(4) 0.7103(4) 0.0387(11) Uani d 1
H H7 0.3533 0.2471 0.6509 0.046 Uiso calc 1
C C8 0.5485(5) 0.3221(6) 0.7870(4) 0.0616(15) Uani d 1
H H8A 0.5598 0.3183 0.7093 0.074 Uiso calc 1
H H8B 0.6365 0.3074 0.8338 0.074 Uiso calc 1
C C9 0.4947(6) 0.4396(6) 0.8129(6) 0.0737(18) Uani d 1
H H9A 0.4350 0.4718 0.7483 0.088 Uiso calc 1
H H9B 0.5689 0.4941 0.8371 0.088 Uiso calc 1
C C10 0.4158(6) 0.4135(5) 0.9067(5) 0.0657(16) Uani d 1
H H10A 0.3404 0.4679 0.9054 0.079 Uiso calc 1
H H10B 0.4752 0.4184 0.9789 0.079 Uiso calc 1
C C11 0.3630(4) 0.2884(4) 0.8834(4) 0.0458(12) Uani d 1
H H11 0.3793 0.2453 0.9543 0.055 Uiso calc 1
C C12 0.2136(5) 0.2693(4) 0.8294(4) 0.0460(12) Uani d 1
H H12 0.1619 0.2414 0.8861 0.055 Uiso calc 1
C C13 0.2173(5) 0.1730(4) 0.7424(4) 0.0389(11) Uani d 1
H H13 0.1475 0.1897 0.6767 0.047 Uiso calc 1
C C14 0.1887(4) 0.0524(4) 0.7888(4) 0.0423(11) Uani d 1
H H14 0.2418 -0.0068 0.7562 0.051 Uiso calc 1
C C15 0.1610(6) -0.0349(5) 0.9550(4) 0.0501(14) Uani d 1
H H15 0.1313 -0.0070 1.0234 0.060 Uiso calc 1
C C16 0.1832(6) -0.2298(4) 0.9097(5) 0.0566(14) Uani d 1
C C17 0.2849(7) -0.2733(7) 0.8436(7) 0.101(3) Uani d 1
H H17A 0.2484 -0.3402 0.8007 0.152 Uiso calc 1
H H17B 0.3672 -0.2952 0.8932 0.152 Uiso calc 1
H H17C 0.3052 -0.2127 0.7942 0.152 Uiso calc 1
C C18 0.1389(8) -0.3214(6) 0.9836(6) 0.087(2) Uani d 1
H H18A 0.0723 -0.2889 1.0237 0.130 Uiso calc 1
H H18B 0.2168 -0.3482 1.0357 0.130 Uiso calc 1
H H18C 0.0992 -0.3861 0.9389 0.130 Uiso calc 1
C C19 0.0388(5) -0.0700(4) 0.8692(4) 0.0482(13) Uani d 1
H H19 -0.0472 -0.0670 0.8986 0.058 Uiso calc 1
C C20 0.0399(4) 0.0145(4) 0.7713(4) 0.0429(11) Uani d 1
H H20 0.0154 -0.0269 0.6999 0.051 Uiso calc 1
C C21 -0.1598(5) 0.1165(6) 0.6832(5) 0.0614(15) Uani d 1
H H21A -0.2284 0.1712 0.6997 0.074 Uiso calc 1
H H21B -0.2028 0.0403 0.6694 0.074 Uiso calc 1
C C22 -0.1072(5) 0.1562(5) 0.5805(5) 0.0551(14) Uani d 1
C C23 -0.0554(5) 0.0906(5) 0.5042(4) 0.0523(13) Uani d 1
C C24 0.0826(6) 0.1482(5) 0.3571(4) 0.0568(14) Uani d 1
H H24A 0.1209 0.2219 0.3373 0.068 Uiso calc 1
H H24B 0.0252 0.1173 0.2906 0.068 Uiso calc 1
C C25 0.1960(6) 0.0642(5) 0.3954(4) 0.0567(14) Uani d 1
H H25A 0.1591 -0.0121 0.4091 0.068 Uiso calc 1
H H25B 0.2533 0.0557 0.3387 0.068 Uiso calc 1

loop_
_atom_site_aniso_label
_atom_site_aniso_U_11
_atom_site_aniso_U_22
_atom_site_aniso_U_33
_atom_site_aniso_U_12
_atom_site_aniso_U_13
_atom_site_aniso_U_23
Br1 0.0711(3) 0.0748(4) 0.0813(4) 0.0282(4) 0.0100(3) 0.0041(4)
O1 0.107(3) 0.052(3) 0.077(3) 0.006(2) -0.011(3) 0.013(2)
O2 0.105(3) 0.074(3) 0.115(4) 0.041(3) 0.018(3) -0.016(3)
O3 0.071(2) 0.050(2) 0.054(2) -0.015(2) -0.0156(18) 0.0142(19)
O4 0.098(3) 0.046(2) 0.096(4) -0.009(2) -0.047(3) 0.010(2)
O5 0.078(2) 0.046(2) 0.063(2) -0.002(2) -0.0130(18) -0.006(2)
O6 0.0474(18) 0.058(2) 0.051(2) 0.0146(18) 0.0077(16) -0.0018(17)
O7 0.077(2) 0.046(2) 0.041(2) 0.0036(19) -0.0054(18) -0.0087(17)
N1 0.047(2) 0.046(2) 0.040(2) -0.001(2) 0.0014(19) -0.0033(19)
N2 0.071(3) 0.044(3) 0.071(4) 0.010(3) -0.005(3) -0.009(3)
N3 0.082(3) 0.046(3) 0.063(3) 0.018(2) -0.008(2) -0.002(2)
N4 0.094(3) 0.036(3) 0.061(3) 0.007(2) -0.002(3) 0.004(2)
N5 0.065(3) 0.049(3) 0.045(3) 0.002(2) -0.007(2) -0.005(2)
C1 0.056(3) 0.046(3) 0.040(3) 0.001(3) 0.008(2) -0.003(2)
C2 0.088(4) 0.068(4) 0.050(4) 0.015(4) 0.008(3) -0.018(3)
C3 0.077(4) 0.055(3) 0.067(4) 0.021(3) 0.017(3) -0.013(3)
C4 0.048(3) 0.051(3) 0.059(4) 0.005(3) 0.015(3) 0.001(3)
C5 0.041(2) 0.045(3) 0.048(3) 0.000(2) 0.013(2) -0.006(2)
C6 0.041(2) 0.043(3) 0.039(3) -0.002(2) 0.014(2) -0.003(2)
C7 0.049(3) 0.035(2) 0.031(2) -0.005(2) 0.005(2) -0.004(2)
C8 0.057(3) 0.073(4) 0.052(3) -0.018(3) 0.001(2) -0.011(3)
C9 0.075(4) 0.054(4) 0.089(5) -0.017(3) 0.003(4) 0.006(3)
C10 0.074(4) 0.043(3) 0.074(4) -0.002(3) -0.003(3) -0.022(3)
C11 0.057(3) 0.041(3) 0.038(2) 0.003(3) 0.007(2) 0.002(2)
C12 0.058(3) 0.035(3) 0.046(3) 0.006(2) 0.012(2) -0.001(2)
C13 0.048(3) 0.031(2) 0.037(3) 0.003(2) 0.003(2) -0.002(2)
C14 0.046(2) 0.039(3) 0.041(3) 0.001(2) 0.004(2) 0.002(2)
C15 0.068(3) 0.048(3) 0.035(3) -0.007(3) 0.011(3) -0.004(2)
C16 0.068(3) 0.041(3) 0.057(3) -0.008(3) -0.001(3) 0.012(3)
C17 0.093(5) 0.072(5) 0.149(8) 0.017(4) 0.051(5) 0.031(5)
C18 0.135(6) 0.062(4) 0.064(4) -0.021(4) 0.018(4) 0.013(4)
C19 0.050(3) 0.046(3) 0.049(3) -0.008(3) 0.009(2) -0.001(3)
C20 0.045(3) 0.045(3) 0.040(3) 0.004(2) 0.010(2) -0.002(2)
C21 0.043(3) 0.077(4) 0.063(4) 0.015(3) 0.006(3) -0.003(3)
C22 0.048(3) 0.061(4) 0.051(3) 0.010(3) -0.007(2) -0.001(3)
C23 0.058(3) 0.056(3) 0.039(3) -0.006(3) -0.003(2) 0.004(3)
C24 0.082(4) 0.053(3) 0.032(3) -0.008(3) -0.001(3) 0.005(2)
C25 0.080(3) 0.056(3) 0.033(3) -0.012(3) 0.007(3) -0.008(3)

loop_
_atom_type_symbol
_atom_type_description
_atom_type_scat_dispersion_real
_atom_type_scat_dispersion_imag
_atom_type_scat_source
C C 0.0033 0.0016 'International Tables Vol C Tables 4.2.6.8 and 6.1.1.4'
H H 0.0000 0.0000 'International Tables Vol C Tables 4.2.6.8 and 6.1.1.4'
Br Br -0.2901 2.4595 'International Tables Vol C Tables 4.2.6.8 and 6.1.1.4'
N N 0.0061 0.0033 'International Tables Vol C Tables 4.2.6.8 and 6.1.1.4'
O O 0.0106 0.0060 'International Tables Vol C Tables 4.2.6.8 and 6.1.1.4'

loop_
_geom_angle_atom_site_label_1
_geom_angle_atom_site_label_2
_geom_angle_atom_site_label_3
_geom_angle
C15 O3 C14 108.8(4)
C15 O4 C16 112.1(4)
C19 O5 C16 111.0(4)
C20 O6 C21 113.8(4)
C1 O7 C25 118.7(4)
C7 N1 C11 110.0(3)
C7 N1 C8 114.9(4)
C11 N1 C8 108.4(4)
O1 N2 O2 123.5(6)
O1 N2 C12 118.5(5)
O2 N2 C12 118.0(5)
N4 N3 C22 108.2(4)
N3 N4 N5 107.1(4)
N4 N5 C23 111.2(4)
N4 N5 C24 119.7(5)
C23 N5 C24 128.6(4)
O7 C1 C2 124.4(5)
O7 C1 C6 115.6(4)
C2 C1 C6 120.1(5)
C3 C2 C1 120.8(5)
C3 C2 H2 119.6
C1 C2 H2 119.6
C4 C3 C2 118.9(5)
C4 C3 H3 120.6
C2 C3 H3 120.6
C3 C4 C5 121.3(5)
C3 C4 Br1 119.7(4)
C5 C4 Br1 119.0(4)
C6 C5 C4 120.8(5)
C6 C5 H5 119.6
C4 C5 H5 119.6
C5 C6 C1 118.1(4)
C5 C6 C7 122.0(4)
C1 C6 C7 119.7(4)
N1 C7 C6 112.7(4)
N1 C7 C13 105.7(3)
C6 C7 C13 113.8(4)
N1 C7 H7 108.1
C6 C7 H7 108.1
C13 C7 H7 108.1
N1 C8 C9 106.6(4)
N1 C8 H8A 110.4
C9 C8 H8A 110.4
N1 C8 H8B 110.4
C9 C8 H8B 110.4
H8A C8 H8B 108.6
C8 C9 C10 103.3(5)
C8 C9 H9A 111.1
C10 C9 H9A 111.1
C8 C9 H9B 111.1
C10 C9 H9B 111.1
H9A C9 H9B 109.1
C9 C10 C11 104.4(4)
C9 C10 H10A 110.9
C11 C10 H10A 110.9
C9 C10 H10B 110.9
C11 C10 H10B 110.9
H10A C10 H10B 108.9
N1 C11 C12 106.9(4)
N1 C11 C10 106.7(4)
C12 C11 C10 119.2(4)
N1 C11 H11 107.9
C12 C11 H11 107.9
C10 C11 H11 107.9
N2 C12 C11 112.9(4)
N2 C12 C13 111.0(4)
C11 C12 C13 105.2(4)
N2 C12 H12 109.2
C11 C12 H12 109.2
C13 C12 H12 109.2
C12 C13 C14 111.3(4)
C12 C13 C7 103.1(4)
C14 C13 C7 115.5(4)
C12 C13 H13 108.9
C14 C13 H13 108.9
C7 C13 H13 108.9
O3 C14 C20 104.4(3)
O3 C14 C13 109.3(4)
C20 C14 C13 116.2(4)
O3 C14 H14 108.9
C20 C14 H14 108.9
C13 C14 H14 108.9
O4 C15 O3 111.4(4)
O4 C15 C19 105.7(4)
O3 C15 C19 108.3(4)
O4 C15 H15 110.4
O3 C15 H15 110.4
C19 C15 H15 110.4
O5 C16 O4 105.2(4)
O5 C16 C17 109.1(5)
O4 C16 C17 109.5(5)
O5 C16 C18 110.9(5)
O4 C16 C18 108.8(5)
C17 C16 C18 113.0(5)
C16 C17 H17A 109.5
C16 C17 H17B 109.5
H17A C17 H17B 109.5
C16 C17 H17C 109.5
H17A C17 H17C 109.5
H17B C17 H17C 109.5
C16 C18 H18A 109.5
C16 C18 H18B 109.5
H18A C18 H18B 109.5
C16 C18 H18C 109.5
H18A C18 H18C 109.5
H18B C18 H18C 109.5
O5 C19 C15 104.5(4)
O5 C19 C20 109.3(4)
C15 C19 C20 104.9(4)
O5 C19 H19 112.5
C15 C19 H19 112.5
C20 C19 H19 112.5
O6 C20 C14 112.8(4)
O6 C20 C19 110.5(3)
C14 C20 C19 102.0(4)
O6 C20 H20 110.4
C14 C20 H20 110.4
C19 C20 H20 110.4
O6 C21 C22 111.0(4)
O6 C21 H21A 109.4
C22 C21 H21A 109.4
O6 C21 H21B 109.4
C22 C21 H21B 109.4
H21A C21 H21B 108.0
N3 C22 C23 109.0(5)
N3 C22 C21 121.5(5)
C23 C22 C21 128.7(5)
N5 C23 C22 104.5(5)
N5 C24 C25 112.1(4)
N5 C24 H24A 109.2
C25 C24 H24A 109.2
N5 C24 H24B 109.2
C25 C24 H24B 109.2
H24A C24 H24B 107.9
O7 C25 C24 107.7(4)
O7 C25 H25A 110.2
C24 C25 H25A 110.2
O7 C25 H25B 110.2
C24 C25 H25B 110.2
H25A C25 H25B 108.5

loop_
_geom_bond_atom_site_label_1
_geom_bond_atom_site_label_2
_geom_bond_distance
Br1 C4 1.908(5)
O1 N2 1.214(6)
O2 N2 1.218(6)
O3 C15 1.385(6)
O3 C14 1.454(5)
O4 C15 1.372(7)
O4 C16 1.414(7)
O5 C19 1.405(6)
O5 C16 1.408(6)
O6 C20 1.415(6)
O6 C21 1.433(6)
O7 C1 1.362(6)
O7 C25 1.432(6)
N1 C7 1.458(6)
N1 C11 1.459(6)
N1 C8 1.469(6)
N2 C12 1.490(7)
N3 N4 1.319(6)
N3 C22 1.358(7)
N4 N5 1.337(6)
N5 C23 1.344(6)
N5 C24 1.450(6)
C1 C2 1.380(8)
C1 C6 1.405(7)
C2 C3 1.378(8)
C2 H2 0.9300
C3 C4 1.361(8)
C3 H3 0.9300
C4 C5 1.380(7)
C5 C6 1.373(7)
C5 H5 0.9300
C6 C7 1.506(6)
C7 C13 1.542(6)
C7 H7 0.9800
C8 C9 1.497(9)
C8 H8A 0.9700
C8 H8B 0.9700
C9 C10 1.519(8)
C9 H9A 0.9700
C9 H9B 0.9700
C10 C11 1.530(8)
C10 H10A 0.9700
C10 H10B 0.9700
C11 C12 1.529(7)
C11 H11 0.9800
C12 C13 1.530(7)
C12 H12 0.9800
C13 C14 1.533(7)
C13 H13 0.9800
C14 C20 1.516(6)
C14 H14 0.9800
C15 C19 1.510(7)
C15 H15 0.9800
C16 C17 1.478(8)
C16 C18 1.492(8)
C17 H17A 0.9600
C17 H17B 0.9600
C17 H17C 0.9600
C18 H18A 0.9600
C18 H18B 0.9600
C18 H18C 0.9600
C19 C20 1.533(7)
C19 H19 0.9800
C20 H20 0.9800
C21 C22 1.501(8)
C21 H21A 0.9700
C21 H21B 0.9700
C22 C23 1.359(7)
C24 C25 1.490(8)
C24 H24A 0.9700
C24 H24B 0.9700
C25 H25A 0.9700
C25 H25B 0.9700

loop_
_geom_hbond_atom_site_label_D
_geom_hbond_atom_site_label_H
_geom_hbond_atom_site_label_A
_geom_hbond_site_symmetry_A
_geom_hbond_distance_DH
_geom_hbond_distance_HA
_geom_hbond_distance_DA
_geom_hbond_angle_DHA
C8 H8B O4 2_657 0.97 2.51 3.295(7) 138
C18 H18C O2 1_545 0.96 2.57 3.509(9) 164
C25 H25A N3 2_546 0.97 2.62 3.589(7) 173

loop_
_geom_torsion_atom_site_label_1
_geom_torsion_atom_site_label_2
_geom_torsion_atom_site_label_3
_geom_torsion_atom_site_label_4
_geom_torsion
C22 N3 N4 N5 0.7(6)
N3 N4 N5 C23 -0.4(6)
N3 N4 N5 C24 -173.2(4)
C25 O7 C1 C2 13.2(7)
C25 O7 C1 C6 -165.4(4)
O7 C1 C2 C3 -178.0(5)
C6 C1 C2 C3 0.4(8)
C1 C2 C3 C4 -0.2(9)
C2 C3 C4 C5 -0.8(8)
C2 C3 C4 Br1 178.5(4)
C3 C4 C5 C6 1.6(7)
Br1 C4 C5 C6 -177.7(3)
C4 C5 C6 C1 -1.3(6)
C4 C5 C6 C7 174.1(4)
O7 C1 C6 C5 178.9(4)
C2 C1 C6 C5 0.3(7)
O7 C1 C6 C7 3.4(6)
C2 C1 C6 C7 -175.2(4)
C11 N1 C7 C6 -145.0(4)
C8 N1 C7 C6 92.3(5)
C11 N1 C7 C13 -20.1(5)
C8 N1 C7 C13 -142.8(4)
C5 C6 C7 N1 21.8(6)
C1 C6 C7 N1 -162.9(4)
C5 C6 C7 C13 -98.6(5)
C1 C6 C7 C13 76.7(5)
C7 N1 C8 C9 103.5(5)
C11 N1 C8 C9 -20.0(5)
N1 C8 C9 C10 31.6(6)
C8 C9 C10 C11 -30.9(6)
C7 N1 C11 C12 2.2(5)
C8 N1 C11 C12 128.6(4)
C7 N1 C11 C10 -126.4(4)
C8 N1 C11 C10 0.0(5)
C9 C10 C11 N1 19.4(6)
C9 C10 C11 C12 -101.6(5)
O1 N2 C12 C11 70.1(6)
O2 N2 C12 C11 -108.9(5)
O1 N2 C12 C13 -47.7(6)
O2 N2 C12 C13 133.3(5)
N1 C11 C12 N2 -104.5(5)
C10 C11 C12 N2 16.4(6)
N1 C11 C12 C13 16.7(5)
C10 C11 C12 C13 137.6(4)
N2 C12 C13 C14 -141.1(4)
C11 C12 C13 C14 96.5(4)
N2 C12 C13 C7 94.6(5)
C11 C12 C13 C7 -27.9(5)
N1 C7 C13 C12 29.5(5)
C6 C7 C13 C12 153.8(4)
N1 C7 C13 C14 -92.1(5)
C6 C7 C13 C14 32.2(5)
C15 O3 C14 C20 32.4(5)
C15 O3 C14 C13 157.4(4)
C12 C13 C14 O3 -27.6(5)
C7 C13 C14 O3 89.5(4)
C12 C13 C14 C20 90.2(5)
C7 C13 C14 C20 -152.8(4)
C16 O4 C15 O3 -114.9(5)
C16 O4 C15 C19 2.5(6)
C14 O3 C15 O4 98.4(5)
C14 O3 C15 C19 -17.4(5)
C19 O5 C16 O4 -11.1(5)
C19 O5 C16 C17 -128.5(5)
C19 O5 C16 C18 106.4(5)
C15 O4 C16 O5 4.9(6)
C15 O4 C16 C17 122.1(5)
C15 O4 C16 C18 -114.0(5)
C16 O5 C19 C15 12.4(5)
C16 O5 C19 C20 124.2(4)
O4 C15 C19 O5 -8.9(5)
O3 C15 C19 O5 110.5(4)
O4 C15 C19 C20 -123.9(4)
O3 C15 C19 C20 -4.4(5)
C21 O6 C20 C14 128.0(4)
C21 O6 C20 C19 -118.6(4)
O3 C14 C20 O6 85.4(4)
C13 C14 C20 O6 -35.0(5)
O3 C14 C20 C19 -33.1(5)
C13 C14 C20 C19 -153.5(4)
O5 C19 C20 O6 151.2(4)
C15 C19 C20 O6 -97.2(4)
O5 C19 C20 C14 -88.6(4)
C15 C19 C20 C14 22.9(5)
C20 O6 C21 C22 -71.5(6)
N4 N3 C22 C23 -0.8(6)
N4 N3 C22 C21 169.5(4)
O6 C21 C22 N3 -81.0(6)
O6 C21 C22 C23 87.3(7)
N4 N5 C23 C22 -0.1(6)
C24 N5 C23 C22 172.0(5)
N3 C22 C23 N5 0.5(6)
C21 C22 C23 N5 -168.9(5)
N4 N5 C24 C25 123.3(5)
C23 N5 C24 C25 -48.1(7)
C1 O7 C25 C24 167.4(4)
N5 C24 C25 O7 -56.2(6)

_cod_database_fobs_code 2240861
